data_1512277
loop_
_publ_author_name
'Liu, Qian'
'Tang, Jin-Shan'
'Hu, Meng-Jie'
'Liu, Jie'
'Chen, Hai-Feng'
'Gao, Hao'
'Wang, Guang-Hui'
'Li, Shun-Lin'
'Hao, Xiao-Jiang'
'Zhang, Xiao-Kun'
'Yao, Xin-Sheng'

_publ_section_title
;
 Antiproliferative Cardiac Glycosides from the Latex of Antiaris
 toxicaria.
;
_journal_issue 9
_journal_name_full 'Journal of natural products'
_journal_page_first 1771
_journal_page_last 1780
_journal_paper_doi 10.1021/np4005147
_journal_volume 76
_journal_year 2013
_chemical_absolute_configuration ad
_chemical_formula_moiety 'C29 H42 O10, 2(H2 O)'
_chemical_formula_sum 'C29 H46 O12'
_chemical_formula_weight 586.66
_chemical_name_systematic
;
 ? 
;
_space_group_crystal_system orthorhombic
_space_group_IT_number 19
_space_group_name_Hall 'P 2ac 2ab'
_space_group_name_H-M_alt 'P 21 21 21'
_symmetry_space_group_name_Hall 'P 2ac 2ab'
_symmetry_space_group_name_H-M 'P 21 21 21'
_atom_sites_solution_hydrogens geom
_atom_sites_solution_primary direct
_atom_sites_solution_secondary difmap
_audit_creation_date 2013-04-06
_audit_creation_method
;
  Olex2 1.1
  (compiled Nov  1 2011 20:42:30, GUI svn.r3906)
;
_cell_angle_alpha 90.00
_cell_angle_beta 90.00
_cell_angle_gamma 90.00
_cell_formula_units_Z 4
_cell_length_a 8.99910(10)
_cell_length_b 10.3062(2)
_cell_length_c 30.5548(5)
_cell_measurement_reflns_used 4550
_cell_measurement_temperature 173.0
_cell_measurement_theta_max 62.6919
_cell_measurement_theta_min 4.2863
_cell_volume 2833.85(8)
_computing_cell_refinement
;
CrysAlisPro, Agilent Technologies,
Version 1.171.34.49 (release 20-01-2011 CrysAlis171 .NET)
(compiled Jan 20 2011,15:58:25)
;
_computing_data_collection
;
CrysAlisPro, Agilent Technologies,
Version 1.171.34.49 (release 20-01-2011 CrysAlis171 .NET)
(compiled Jan 20 2011,15:58:25)
;
_computing_data_reduction
;
CrysAlisPro, Agilent Technologies,
Version 1.171.34.49 (release 20-01-2011 CrysAlis171 .NET)
(compiled Jan 20 2011,15:58:25)
;
_computing_molecular_graphics
;
O. V. Dolomanov, L. J. Bourhis, R. J. Gildea, J. A. K. Howard and H. Puschmann,
OLEX2: a complete structure solution, refinement and analysis program.
J. Appl. Cryst. (2009). 42, 339-341.
;
_computing_publication_material
;
O. V. Dolomanov, L. J. Bourhis, R. J. Gildea, J. A. K. Howard and H. Puschmann,
OLEX2: a complete structure solution, refinement and analysis program.
J. Appl. Cryst. (2009). 42, 339-341.
;
_computing_structure_refinement
;
SHELXL, G.M. Sheldrick, Acta Cryst.
2008). A64, 112-122
;
_computing_structure_solution
;
SHELXS, G.M. Sheldrick, Acta Cryst.
(2008). A64, 112-122
;
_diffrn_ambient_temperature 173.0
_diffrn_detector_area_resol_mean 16.0288
_diffrn_measured_fraction_theta_full 0.992
_diffrn_measured_fraction_theta_max 0.992
_diffrn_measurement_details
;
  1 omega   71.00   99.00   1.0000    1.5000
omega____ theta____ kappa____ phi______ frames
    -       33.1184   38.0000 -120.0000 28

  2 omega   61.00  101.00   1.0000    1.5000
omega____ theta____ kappa____ phi______ frames
    -       33.1184   77.0000 -120.0000 40

  3 omega   14.00   47.00   1.0000    1.5000
omega____ theta____ kappa____ phi______ frames
    -       33.1184   38.0000 -120.0000 33

  4 omega  -11.00   72.00   1.0000    1.5000
omega____ theta____ kappa____ phi______ frames
    -       33.1184 -116.0000  -33.0000 83

  5 omega  -21.00    5.00   1.0000    1.5000
omega____ theta____ kappa____ phi______ frames
    -      -64.0000   45.0000 -180.0000 26

  6 omega   45.00  119.00   1.0000    1.5000
omega____ theta____ kappa____ phi______ frames
    -       90.5000  -77.0000  -90.0000 74

  7 omega   23.00   68.00   1.0000    1.5000
omega____ theta____ kappa____ phi______ frames
    -       90.5000  -45.0000    0.0000 45

  8 omega   67.00  131.00   1.0000    1.5000
omega____ theta____ kappa____ phi______ frames
    -       90.5000   45.0000  -30.0000 64

  9 omega   81.00  156.00   1.0000    1.5000
omega____ theta____ kappa____ phi______ frames
    -       90.5000  111.0000   30.0000 75

 10 omega   27.00   54.00   1.0000    1.5000
omega____ theta____ kappa____ phi______ frames
    -       90.5000  -45.0000  -60.0000 27

 11 omega   65.00  128.00   1.0000    1.5000
omega____ theta____ kappa____ phi______ frames
    -       90.5000  -92.0000  153.0000 63
;
_diffrn_measurement_device_type 'Xcalibur, Sapphire3, Gemini ultra'
_diffrn_measurement_method '\w scans'
_diffrn_orient_matrix_UB_11 -0.0270619000
_diffrn_orient_matrix_UB_12 0.1451214000
_diffrn_orient_matrix_UB_13 -0.0092286000
_diffrn_orient_matrix_UB_21 -0.1663425000
_diffrn_orient_matrix_UB_22 -0.0276527000
_diffrn_orient_matrix_UB_23 -0.0073669000
_diffrn_orient_matrix_UB_31 -0.0299637000
_diffrn_orient_matrix_UB_32 0.0231577000
_diffrn_orient_matrix_UB_33 0.0490008000
_diffrn_radiation_monochromator mirror
_diffrn_radiation_type 'Cu K\a'
_diffrn_radiation_wavelength 1.5418
_diffrn_reflns_av_R_equivalents 0.0196
_diffrn_reflns_av_unetI/netI 0.0286
_diffrn_reflns_limit_h_max 10
_diffrn_reflns_limit_h_min -9
_diffrn_reflns_limit_k_max 11
_diffrn_reflns_limit_k_min -11
_diffrn_reflns_limit_l_max 35
_diffrn_reflns_limit_l_min -26
_diffrn_reflns_number 7292
_diffrn_reflns_theta_full 62.78
_diffrn_reflns_theta_max 62.78
_diffrn_reflns_theta_min 4.53
_diffrn_source 'Enhance Ultra (Cu) X-ray Source'
_diffrn_source_current n/a
_diffrn_source_voltage n/a
_exptl_absorpt_coefficient_mu 0.887
_exptl_absorpt_correction_T_max 1.00000
_exptl_absorpt_correction_T_min 0.85039
_exptl_absorpt_correction_type multi-scan
_exptl_absorpt_process_details
;
CrysAlisPro, Agilent Technologies,
Version 1.171.34.49 (release 20-01-2011 CrysAlis171 .NET)
(compiled Jan 20 2011,15:58:25)
Empirical absorption correction using spherical harmonics,
 implemented in SCALE3 ABSPACK scaling algorithm.
;
_exptl_crystal_colour 'clear light colourless'
_exptl_crystal_colour_lustre clear
_exptl_crystal_colour_modifier light
_exptl_crystal_colour_primary colourless
_exptl_crystal_density_diffrn 1.375
_exptl_crystal_density_method 'not measured'
_exptl_crystal_description block
_exptl_crystal_F_000 1264
_exptl_crystal_size_max 0.25
_exptl_crystal_size_mid 0.2
_exptl_crystal_size_min 0.2
_refine_diff_density_max 0.335
_refine_diff_density_min -0.414
_refine_diff_density_rms 0.046
_refine_ls_abs_structure_details 'Flack H D (1983), Acta Cryst. A39, 876-881'
_refine_ls_abs_structure_Flack 0.10(18)
_refine_ls_extinction_method none
_refine_ls_goodness_of_fit_ref 1.103
_refine_ls_hydrogen_treatment mixed
_refine_ls_matrix_type full
_refine_ls_number_parameters 383
_refine_ls_number_reflns 4070
_refine_ls_number_restraints 0
_refine_ls_restrained_S_all 1.103
_refine_ls_R_factor_all 0.0385
_refine_ls_R_factor_gt 0.0369
_refine_ls_shift/su_max 0.001
_refine_ls_shift/su_mean 0.000
_refine_ls_structure_factor_coef Fsqd
_refine_ls_weighting_details 'calc w=1/[\s^2^(Fo^2^)+(0.0606P)^2^+0.8491P] where P=(Fo^2^+2Fc^2^)/3'
_refine_ls_weighting_scheme calc
_refine_ls_wR_factor_gt 0.1029
_refine_ls_wR_factor_ref 0.1044
_reflns_number_gt 3908
_reflns_number_total 4070
_reflns_threshold_expression >2sigma(I)
_cod_data_source_file np4005147_si_002.cif
_cod_data_source_block antiaroside_J
_cod_database_code 1512277
_reflns_odcompleteness_completeness 99.54
_reflns_odcompleteness_iscentric 1
_reflns_odcompleteness_theta 62.30

loop_
_space_group_symop_id
_space_group_symop_operation_xyz
1 'x, y, z'
2 '-x+1/2, -y, z+1/2'
3 'x+1/2, -y+1/2, -z'
4 '-x, y+1/2, -z+1/2'

loop_
_atom_site_label
_atom_site_type_symbol
_atom_site_fract_x
_atom_site_fract_y
_atom_site_fract_z
_atom_site_U_iso_or_equiv
_atom_site_adp_type
_atom_site_occupancy
_atom_site_symmetry_multiplicity
_atom_site_calc_flag
_atom_site_refinement_flags
O3' O 0.10464(18) 0.33825(17) 0.60519(5) 0.0226(4) Uani 1 1 d .
O4 O 0.82548(18) 0.50077(16) 0.82677(5) 0.0229(4) Uani 1 1 d .
H4 H 0.8764 0.4832 0.8053 0.034 Uiso 1 1 calc R
O2 O 0.03534(18) 0.46256(17) 0.76211(5) 0.0214(4) Uani 1 1 d .
H2 H 0.0212 0.4576 0.7357 0.032 Uiso 1 1 calc R
O5 O 0.4537(2) 0.32358(16) 0.92237(5) 0.0229(4) Uani 1 1 d .
H5 H 0.4198 0.2524 0.9291 0.034 Uiso 1 1 calc R
O1 O 0.11911(19) 0.39766(16) 0.67653(5) 0.0223(4) Uani 1 1 d .
O1' O -0.1850(2) 0.44342(17) 0.68175(6) 0.0295(4) Uani 1 1 d .
H1' H -0.2150 0.3710 0.6885 0.044 Uiso 1 1 calc R
O3 O 0.2927(2) 0.70194(17) 0.78359(6) 0.0339(5) Uani 1 1 d .
O4' O 0.4330(2) 0.3507(2) 0.58752(6) 0.0332(5) Uani 1 1 d G
H4'C H 0.4277 0.4005 0.5654 0.050 Uiso 1 1 d G
H4'D H 0.3464 0.3378 0.5977 0.050 Uiso 1 1 d G
O2' O -0.2860(2) 0.28382(19) 0.61281(6) 0.0322(4) Uani 1 1 d .
H2' H -0.2935 0.2756 0.6394 0.048 Uiso 1 1 calc R
O6 O 1.0760(2) 0.5000(2) 1.00974(7) 0.0481(6) Uani 1 1 d .
O7 O 0.8548(2) 0.4019(2) 1.01255(6) 0.0425(5) Uani 1 1 d .
C9 C 0.4310(2) 0.4025(2) 0.80065(7) 0.0167(5) Uani 1 1 d .
H9 H 0.4529 0.3206 0.7857 0.020 Uiso 1 1 calc R
C8 C 0.3823(3) 0.3683(2) 0.84760(7) 0.0169(5) Uani 1 1 d .
H8 H 0.3427 0.4479 0.8607 0.020 Uiso 1 1 calc R
C5 C 0.1609(3) 0.3818(2) 0.77402(7) 0.0183(5) Uani 1 1 d .
C12 C 0.6959(3) 0.4209(2) 0.82704(7) 0.0187(5) Uani 1 1 d .
H12 H 0.7208 0.3367 0.8141 0.022 Uiso 1 1 calc R
C11 C 0.5740(3) 0.4831(2) 0.80020(8) 0.0206(5) Uani 1 1 d .
H11A H 0.6078 0.4930 0.7702 0.025 Uiso 1 1 calc R
H11B H 0.5532 0.5689 0.8117 0.025 Uiso 1 1 calc R
C18 C 0.6391(3) 0.5313(2) 0.89805(8) 0.0227(5) Uani 1 1 d .
H18A H 0.7321 0.5764 0.8960 0.034 Uiso 1 1 calc R
H18B H 0.6142 0.5185 0.9283 0.034 Uiso 1 1 calc R
H18C H 0.5627 0.5817 0.8842 0.034 Uiso 1 1 calc R
C13 C 0.6520(3) 0.4000(2) 0.87536(7) 0.0175(5) Uani 1 1 d .
C7 C 0.2531(3) 0.2712(2) 0.84481(7) 0.0207(5) Uani 1 1 d .
H7A H 0.2863 0.1931 0.8301 0.025 Uiso 1 1 calc R
H7B H 0.2216 0.2477 0.8741 0.025 Uiso 1 1 calc R
C19 C 0.2606(3) 0.5966(2) 0.79718(8) 0.0210(5) Uani 1 1 d .
H19 H 0.2068 0.5919 0.8231 0.025 Uiso 1 1 calc R
C2 C 0.3718(3) 0.3857(2) 0.69875(7) 0.0213(5) Uani 1 1 d .
H2A H 0.4020 0.4129 0.6697 0.026 Uiso 1 1 calc R
H2B H 0.4496 0.3311 0.7108 0.026 Uiso 1 1 calc R
C1 C 0.3497(3) 0.5042(2) 0.72781(7) 0.0195(5) Uani 1 1 d .
H1A H 0.2745 0.5595 0.7148 0.023 Uiso 1 1 calc R
H1B H 0.4418 0.5530 0.7289 0.023 Uiso 1 1 calc R
C5' C 0.0139(3) 0.2904(3) 0.56967(8) 0.0275(6) Uani 1 1 d .
H5' H -0.0257 0.2049 0.5775 0.033 Uiso 1 1 calc R
C2' C -0.1075(3) 0.4364(2) 0.64168(8) 0.0222(5) Uani 1 1 d .
H2'A H -0.0673 0.5231 0.6358 0.027 Uiso 1 1 calc R
C1' C 0.0241(3) 0.3447(2) 0.64549(7) 0.0202(5) Uani 1 1 d .
H1'A H -0.0088 0.2581 0.6545 0.024 Uiso 1 1 calc R
C14 C 0.5069(3) 0.3197(2) 0.87774(7) 0.0177(5) Uani 1 1 d .
C3 C 0.2281(3) 0.3098(2) 0.69600(7) 0.0212(5) Uani 1 1 d .
H3 H 0.2413 0.2332 0.6774 0.025 Uiso 1 1 calc R
C17 C 0.7726(3) 0.3062(2) 0.89557(8) 0.0215(5) Uani 1 1 d .
H17 H 0.8563 0.3037 0.8750 0.026 Uiso 1 1 calc R
C10 C 0.3024(3) 0.4695(2) 0.77471(7) 0.0176(5) Uani 1 1 d .
C3' C -0.2072(3) 0.4011(3) 0.60309(8) 0.0264(6) Uani 1 1 d .
H3' H -0.2790 0.4712 0.5983 0.032 Uiso 1 1 calc R
C20 C 0.8333(3) 0.3484(2) 0.93902(8) 0.0235(5) Uani 1 1 d .
O5' O 0.2816(4) 0.5477(3) 0.93756(9) 0.0642(7) Uani 1 1 d G
H5'A H 0.2943 0.6182 0.9237 0.096 Uiso 1 1 d G
H5'B H 0.2417 0.5635 0.9622 0.096 Uiso 1 1 d G
C15 C 0.5581(3) 0.1807(2) 0.86975(8) 0.0230(5) Uani 1 1 d .
H15A H 0.5758 0.1655 0.8389 0.028 Uiso 1 1 calc R
H15B H 0.4846 0.1190 0.8801 0.028 Uiso 1 1 calc R
C6 C 0.1231(3) 0.3294(2) 0.82002(7) 0.0218(5) Uani 1 1 d .
H6A H 0.0820 0.3997 0.8373 0.026 Uiso 1 1 calc R
H6B H 0.0466 0.2636 0.8171 0.026 Uiso 1 1 calc R
C4 C 0.1751(3) 0.2695(2) 0.74135(8) 0.0205(5) Uani 1 1 d .
H4A H 0.2442 0.2062 0.7531 0.025 Uiso 1 1 calc R
H4B H 0.0792 0.2274 0.7386 0.025 Uiso 1 1 calc R
C16 C 0.7022(3) 0.1693(2) 0.89589(9) 0.0292(6) Uani 1 1 d .
H16A H 0.7685 0.1068 0.8824 0.035 Uiso 1 1 calc R
H16B H 0.6817 0.1418 0.9256 0.035 Uiso 1 1 calc R
C22 C 0.9617(3) 0.4077(3) 0.94553(8) 0.0287(6) Uani 1 1 d .
H22 H 1.0322 0.4248 0.9240 0.034 Uiso 1 1 calc R
C4' C -0.1146(3) 0.3840(3) 0.56211(8) 0.0305(6) Uani 1 1 d .
H4'A H -0.0757 0.4676 0.5531 0.037 Uiso 1 1 calc R
H4'B H -0.1771 0.3513 0.5387 0.037 Uiso 1 1 calc R
C21 C 0.7584(3) 0.3354(3) 0.98192(8) 0.0384(7) Uani 1 1 d .
H21A H 0.6609 0.3754 0.9812 0.046 Uiso 1 1 calc R
H21B H 0.7476 0.2448 0.9899 0.046 Uiso 1 1 calc R
C23 C 0.9756(3) 0.4419(3) 0.99111(9) 0.0342(7) Uani 1 1 d .
C6' C 0.1142(4) 0.2773(3) 0.53025(8) 0.0381(7) Uani 1 1 d .
H6'A H 0.1549 0.3606 0.5229 0.057 Uiso 1 1 calc R
H6'B H 0.0579 0.2447 0.5059 0.057 Uiso 1 1 calc R
H6'C H 0.1935 0.2181 0.5369 0.057 Uiso 1 1 calc R

loop_
_atom_site_aniso_label
_atom_site_aniso_U_11
_atom_site_aniso_U_22
_atom_site_aniso_U_33
_atom_site_aniso_U_23
_atom_site_aniso_U_13
_atom_site_aniso_U_12
O3' 0.0169(8) 0.0331(10) 0.0178(8) -0.0019(7) -0.0015(7) -0.0031(8)
O4 0.0143(8) 0.0293(9) 0.0251(9) 0.0018(7) 0.0041(7) -0.0013(8)
O2 0.0165(8) 0.0287(9) 0.0190(8) -0.0003(7) -0.0017(7) 0.0059(8)
O5 0.0281(9) 0.0255(9) 0.0150(7) 0.0050(7) 0.0039(7) -0.0023(8)
O1 0.0234(9) 0.0217(8) 0.0219(8) -0.0019(7) -0.0092(7) 0.0034(8)
O1' 0.0316(10) 0.0257(9) 0.0311(9) -0.0008(8) 0.0091(8) -0.0009(9)
O3 0.0414(12) 0.0207(9) 0.0396(10) -0.0015(8) 0.0075(9) -0.0019(9)
O4' 0.0223(9) 0.0448(12) 0.0325(10) 0.0091(9) 0.0005(8) -0.0015(9)
O2' 0.0252(10) 0.0329(10) 0.0384(10) 0.0002(8) -0.0026(9) -0.0050(9)
O6 0.0404(12) 0.0613(15) 0.0427(11) -0.0184(11) -0.0157(10) 0.0012(11)
O7 0.0413(12) 0.0650(14) 0.0213(9) -0.0048(9) -0.0066(9) 0.0046(12)
C9 0.0157(11) 0.0181(11) 0.0161(10) 0.0005(9) 0.0013(9) 0.0011(10)
C8 0.0149(11) 0.0177(11) 0.0181(11) 0.0007(9) 0.0022(9) 0.0013(10)
C5 0.0140(11) 0.0214(12) 0.0195(11) 0.0017(9) -0.0021(9) 0.0008(10)
C12 0.0162(11) 0.0195(11) 0.0204(11) 0.0000(10) -0.0005(9) -0.0017(10)
C11 0.0194(12) 0.0217(12) 0.0206(11) 0.0047(10) 0.0010(10) -0.0030(11)
C18 0.0215(13) 0.0213(12) 0.0254(12) -0.0042(10) 0.0000(10) 0.0001(11)
C13 0.0174(11) 0.0206(12) 0.0146(10) -0.0003(9) -0.0018(9) 0.0015(11)
C7 0.0196(13) 0.0245(12) 0.0180(11) 0.0044(10) 0.0006(10) -0.0033(11)
C19 0.0174(11) 0.0241(13) 0.0214(11) -0.0010(10) -0.0025(10) 0.0043(11)
C2 0.0204(12) 0.0277(13) 0.0158(10) -0.0013(10) 0.0017(9) 0.0036(11)
C1 0.0183(12) 0.0235(12) 0.0168(11) 0.0031(10) -0.0012(9) -0.0022(11)
C5' 0.0272(14) 0.0337(14) 0.0215(12) -0.0064(11) -0.0057(11) -0.0050(13)
C2' 0.0205(12) 0.0208(13) 0.0254(12) 0.0017(10) 0.0000(10) -0.0009(11)
C1' 0.0202(12) 0.0219(12) 0.0184(11) -0.0003(9) -0.0022(10) -0.0024(11)
C14 0.0194(12) 0.0174(12) 0.0163(10) 0.0008(9) 0.0012(9) -0.0006(11)
C3 0.0228(12) 0.0211(12) 0.0196(11) -0.0018(10) -0.0038(10) 0.0055(11)
C17 0.0198(12) 0.0254(12) 0.0194(11) 0.0006(10) 0.0001(10) 0.0052(11)
C10 0.0169(12) 0.0194(11) 0.0165(11) -0.0003(9) 0.0002(9) -0.0013(10)
C3' 0.0193(12) 0.0275(13) 0.0325(13) 0.0027(11) -0.0041(11) 0.0007(12)
C20 0.0268(13) 0.0234(12) 0.0202(12) 0.0014(10) -0.0038(10) 0.0042(12)
O5' 0.0661(17) 0.0586(15) 0.0678(17) -0.0059(13) 0.0167(15) 0.0038(15)
C15 0.0249(13) 0.0209(12) 0.0232(11) 0.0009(10) -0.0017(11) 0.0010(12)
C6 0.0162(12) 0.0270(13) 0.0221(12) 0.0029(10) 0.0021(10) -0.0039(11)
C4 0.0196(12) 0.0180(12) 0.0240(12) 0.0000(10) -0.0041(10) -0.0003(11)
C16 0.0316(14) 0.0207(13) 0.0353(14) 0.0007(11) -0.0053(12) 0.0043(12)
C22 0.0271(14) 0.0333(14) 0.0256(12) -0.0030(11) -0.0045(11) 0.0031(13)
C4' 0.0273(14) 0.0406(16) 0.0237(12) 0.0025(11) -0.0090(11) -0.0040(14)
C21 0.0373(16) 0.0562(19) 0.0217(13) -0.0007(13) -0.0026(12) -0.0029(16)
C23 0.0323(15) 0.0400(16) 0.0304(13) -0.0053(12) -0.0087(13) 0.0101(14)
C6' 0.0374(16) 0.0538(19) 0.0231(13) -0.0060(13) 0.0018(13) -0.0035(16)

loop_
_atom_type_symbol
_atom_type_description
_atom_type_scat_dispersion_real
_atom_type_scat_dispersion_imag
_atom_type_scat_source
C C 0.0181 0.0091 'International Tables Vol C Tables 4.2.6.8 and 6.1.1.4'
H H 0.0000 0.0000 'International Tables Vol C Tables 4.2.6.8 and 6.1.1.4'
O O 0.0492 0.0322 'International Tables Vol C Tables 4.2.6.8 and 6.1.1.4'

loop_
_geom_angle_atom_site_label_1
_geom_angle_atom_site_label_2
_geom_angle_atom_site_label_3
_geom_angle
C1' O3' C5' 112.09(18)
C1' O1 C3 116.60(18)
C23 O7 C21 108.5(2)
C8 C9 C10 111.25(18)
C11 C9 C8 111.81(18)
C11 C9 C10 112.22(18)
C7 C8 C9 108.23(18)
C7 C8 C14 111.93(19)
C14 C8 C9 115.17(18)
O2 C5 C10 107.85(18)
O2 C5 C6 104.94(18)
O2 C5 C4 109.57(19)
C6 C5 C10 111.72(18)
C4 C5 C10 112.19(19)
C4 C5 C6 110.28(19)
O4 C12 C11 110.18(19)
O4 C12 C13 107.18(18)
C11 C12 C13 113.08(19)
C12 C11 C9 112.03(19)
C12 C13 C14 109.62(18)
C12 C13 C17 106.44(18)
C18 C13 C12 109.31(19)
C18 C13 C14 112.91(19)
C18 C13 C17 114.68(19)
C14 C13 C17 103.54(18)
C6 C7 C8 110.75(19)
O3 C19 C10 124.2(2)
C3 C2 C1 109.56(19)
C2 C1 C10 113.18(19)
O3' C5' C4' 109.1(2)
O3' C5' C6' 106.9(2)
C6' C5' C4' 112.9(2)
O1' C2' C1' 110.53(19)
O1' C2' C3' 113.1(2)
C1' C2' C3' 111.7(2)
O3' C1' C2' 110.97(18)
O1 C1' O3' 107.11(19)
O1 C1' C2' 106.72(19)
O5 C14 C8 108.34(18)
O5 C14 C13 107.98(18)
O5 C14 C15 106.11(18)
C8 C14 C13 114.41(18)
C15 C14 C8 115.5(2)
C15 C14 C13 103.93(19)
O1 C3 C2 106.03(19)
O1 C3 C4 109.2(2)
C2 C3 C4 110.95(19)
C20 C17 C13 114.8(2)
C20 C17 C16 114.1(2)
C16 C17 C13 106.2(2)
C5 C10 C9 110.78(18)
C19 C10 C9 109.47(18)
C19 C10 C5 107.59(19)
C19 C10 C1 106.77(19)
C1 C10 C9 111.72(19)
C1 C10 C5 110.35(18)
O2' C3' C2' 109.4(2)
O2' C3' C4' 110.2(2)
C4' C3' C2' 110.1(2)
C22 C20 C17 125.8(2)
C22 C20 C21 107.8(2)
C21 C20 C17 126.3(2)
C14 C15 C16 104.1(2)
C7 C6 C5 115.01(19)
C3 C4 C5 114.34(19)
C15 C16 C17 106.0(2)
C20 C22 C23 109.5(2)
C3' C4' C5' 111.5(2)
O7 C21 C20 104.9(2)
O6 C23 O7 121.6(3)
O6 C23 C22 129.2(3)
O7 C23 C22 109.1(2)

loop_
_geom_bond_atom_site_label_1
_geom_bond_atom_site_label_2
_geom_bond_distance
O3' C5' 1.445(3)
O3' C1' 1.430(3)
O4 C12 1.427(3)
O2 C5 1.450(3)
O5 C14 1.446(3)
O1 C1' 1.389(3)
O1 C3 1.461(3)
O1' C2' 1.411(3)
O3 C19 1.198(3)
O2' C3' 1.433(3)
O6 C23 1.224(4)
O7 C21 1.448(4)
O7 C23 1.335(4)
C9 C8 1.541(3)
C9 C11 1.532(3)
C9 C10 1.563(3)
C8 C7 1.535(3)
C8 C14 1.536(3)
C5 C10 1.562(3)
C5 C6 1.544(3)
C5 C4 1.534(3)
C12 C11 1.512(3)
C12 C13 1.543(3)
C18 C13 1.525(3)
C13 C14 1.547(3)
C13 C17 1.579(3)
C7 C6 1.517(3)
C19 C10 1.526(3)
C2 C1 1.523(3)
C2 C3 1.514(4)
C1 C10 1.537(3)
C5' C4' 1.524(4)
C5' C6' 1.512(4)
C2' C1' 1.520(3)
C2' C3' 1.526(3)
C14 C15 1.524(3)
C3 C4 1.523(3)
C17 C20 1.500(3)
C17 C16 1.547(4)
C3' C4' 1.514(4)
C20 C22 1.322(4)
C20 C21 1.480(4)
C15 C16 1.528(4)
C22 C23 1.442(4)
